data_4060103
_journal_name_full Organometallics
_journal_paper_doi 10.1021/om0491950
_journal_year 2005
_chemical_formula_sum 'C34 H56 Au2 F12 O0.5 P2 Ru2 S6'
_chemical_formula_weight 1551.16
_space_group_IT_number 14
_symmetry_cell_setting monoclinic
_symmetry_space_group_name_Hall '-P 2ybc'
_symmetry_space_group_name_H-M 'P 1 21/c 1'
_atom_sites_solution_hydrogens geom
_atom_sites_solution_primary direct
_atom_sites_solution_secondary difmap
_cell_angle_alpha 90.00
_cell_angle_beta 99.254(2)
_cell_angle_gamma 90.00
_cell_formula_units_Z 4
_cell_length_a 12.8833(9)
_cell_length_b 23.5699(17)
_cell_length_c 16.5363(12)
_cell_measurement_reflns_used 9200
_cell_measurement_temperature 298(2)
_cell_measurement_theta_max 25.0
_cell_measurement_theta_min 2.50
_cell_volume 4956.0(6)
_computing_cell_refinement 'Bruker AXS, SAINT'
_computing_data_collection 'Bruker AXS, SMART'
_computing_data_reduction 'Bruker AXS, SAINT'
_computing_molecular_graphics 'Bruker AXS, SHELXTL'
_computing_publication_material 'Bruker AXS, SHELXTL'
_computing_structure_refinement 'SHELXL-97 (Sheldrick, 1997)'
_computing_structure_solution 'SHELXS-97 (Sheldrick, 1990)'
_diffrn_ambient_temperature 298(2)
_diffrn_detector_area_resol_mean ?
_diffrn_measurement_device_type ?
_diffrn_measurement_method '\w scans'
_diffrn_radiation_monochromator graphite
_diffrn_radiation_source 'fine-focus sealed tube'
_diffrn_radiation_type MoK\a
_diffrn_radiation_wavelength 0.71073
_diffrn_reflns_av_R_equivalents 0.0694
_diffrn_reflns_av_sigmaI/netI 0.0596
_diffrn_reflns_limit_h_max 10
_diffrn_reflns_limit_h_min -15
_diffrn_reflns_limit_k_max 28
_diffrn_reflns_limit_k_min -26
_diffrn_reflns_limit_l_max 19
_diffrn_reflns_limit_l_min -19
_diffrn_reflns_number 28287
_diffrn_reflns_theta_max 25.00
_diffrn_reflns_theta_min 1.73
_diffrn_standards_decay_% ?
_diffrn_standards_interval_count ?
_diffrn_standards_interval_time ?
_diffrn_standards_number ?
_exptl_absorpt_coefficient_mu 6.889
_exptl_absorpt_correction_T_max 0.4824
_exptl_absorpt_correction_T_min 0.3500
_exptl_absorpt_correction_type 'sadabs (Sheldrick, 1996)'
_exptl_absorpt_process_details ?
_exptl_crystal_colour orange
_exptl_crystal_density_diffrn 2.079
_exptl_crystal_density_meas ?
_exptl_crystal_density_method .
_exptl_crystal_description 'rectangular block'
_exptl_crystal_F_000 2976
_exptl_crystal_size_max 0.22
_exptl_crystal_size_mid 0.16
_exptl_crystal_size_min 0.14
_refine_ls_extinction_coef ?
_refine_ls_extinction_method none
_refine_ls_goodness_of_fit_ref 1.266
_refine_ls_hydrogen_treatment mixed
_refine_ls_matrix_type full
_refine_ls_number_parameters 532
_refine_ls_number_reflns 8722
_refine_ls_number_restraints 6
_refine_ls_restrained_S_all 1.265
_refine_ls_R_factor_all 0.0972
_refine_ls_R_factor_gt 0.0882
_refine_ls_shift/su_max 0.001
_refine_ls_shift/su_mean 0.000
_refine_ls_structure_factor_coef Fsqd
_refine_ls_weighting_details 'calc w=1/[\s^2^(Fo^2^)+(0.0420P)^2^+151.1901P] where P=(Fo^2^+2Fc^2^)/3'
_refine_ls_weighting_scheme calc
_refine_ls_wR_factor_gt 0.1845
_refine_ls_wR_factor_ref 0.1883
_reflns_number_gt 7939
_reflns_number_total 8722
_reflns_threshold_expression >2sigma(I)
_cod_original_sg_symbol_H-M P2(1)/c
_cod_original_formula_sum 'C34 H56 Au2 F12 O0.50 P2 Ru2 S6'
_cod_database_code 4060103

loop_
_symmetry_equiv_pos_as_xyz
'x, y, z'
'-x, y+1/2, -z+1/2'
'-x, -y, -z'
'x, -y-1/2, z-1/2'

loop_
_atom_site_label
_atom_site_type_symbol
_atom_site_fract_x
_atom_site_fract_y
_atom_site_fract_z
_atom_site_U_iso_or_equiv
_atom_site_adp_type
_atom_site_occupancy
_atom_site_symmetry_multiplicity
_atom_site_calc_flag
_atom_site_refinement_flags
_atom_site_disorder_assembly
_atom_site_disorder_group
Au1 Au 0.19699(6) 0.57138(3) 0.63911(4) 0.0380(2) Uani 1 1 d . . .
Au2 Au 0.30937(5) 0.63707(3) 0.77510(4) 0.03344(19) Uani 1 1 d . . .
Ru1 Ru 0.40857(11) 0.68173(6) 0.58199(8) 0.0349(3) Uani 1 1 d . . .
Ru2 Ru 0.20181(10) 0.48565(5) 0.83816(8) 0.0270(3) Uani 1 1 d . . .
S1 S 0.2885(5) 0.6068(3) 0.5426(3) 0.0675(19) Uani 1 1 d . . .
S2 S 0.3255(4) 0.71307(19) 0.6920(3) 0.0406(10) Uani 1 1 d . . .
S3 S 0.2837(5) 0.7385(3) 0.5012(4) 0.0690(18) Uani 1 1 d . . .
S4 S 0.0982(3) 0.52766(18) 0.7246(3) 0.0329(9) Uani 1 1 d . . .
S5 S 0.3208(3) 0.56269(18) 0.8651(3) 0.0327(9) Uani 1 1 d . . .
S6 S 0.0963(3) 0.53545(18) 0.9156(3) 0.0345(9) Uani 1 1 d . . .
C1 C 0.180(3) 0.639(2) 0.4646(18) 0.17(2) Uani 1 1 d . . .
H1A H 0.1640 0.6129 0.4189 0.200 Uiso 1 1 calc R . .
H1B H 0.1176 0.6428 0.4897 0.200 Uiso 1 1 calc R . .
C2 C 0.204(3) 0.6902(17) 0.4354(19) 0.122(15) Uani 1 1 d . . .
H2 H 0.1788 0.7001 0.3814 0.147 Uiso 1 1 calc R . .
C3 C 0.1909(18) 0.7309(8) 0.6409(14) 0.059(6) Uani 1 1 d . . .
H3A H 0.1522 0.6965 0.6236 0.071 Uiso 1 1 calc R . .
H3B H 0.1536 0.7512 0.6783 0.071 Uiso 1 1 calc R . .
C4 C 0.2006(19) 0.7668(9) 0.5686(15) 0.066(7) Uani 1 1 d . . .
H4A H 0.2277 0.8036 0.5879 0.079 Uiso 1 1 calc R . .
H4B H 0.1309 0.7727 0.5375 0.079 Uiso 1 1 calc R . .
C5 C 0.0292(16) 0.5848(8) 0.7675(12) 0.050(5) Uani 1 1 d . . .
H5A H 0.0770 0.6161 0.7829 0.060 Uiso 1 1 calc R . .
H5B H -0.0281 0.5983 0.7268 0.060 Uiso 1 1 calc R . .
C6 C -0.0137(14) 0.5635(9) 0.8424(13) 0.050(5) Uani 1 1 d . . .
H6A H -0.0654 0.5339 0.8267 0.060 Uiso 1 1 calc R . .
H6B H -0.0475 0.5943 0.8672 0.060 Uiso 1 1 calc R . .
C7 C 0.2823(15) 0.5913(8) 0.9581(11) 0.042(4) Uani 1 1 d . . .
H7A H 0.3024 0.5648 1.0028 0.050 Uiso 1 1 calc R . .
H7B H 0.3196 0.6266 0.9722 0.050 Uiso 1 1 calc R . .
C8 C 0.1634(15) 0.6022(8) 0.9480(11) 0.043(4) Uani 1 1 d . . .
H8A H 0.1433 0.6314 0.9072 0.051 Uiso 1 1 calc R . .
H8B H 0.1444 0.6148 0.9995 0.051 Uiso 1 1 calc R . .
C9 C 0.5611(16) 0.6704(10) 0.6675(12) 0.053(5) Uani 1 1 d . . .
C10 C 0.5430(15) 0.6225(8) 0.6163(13) 0.048(5) Uani 1 1 d . . .
C11 C 0.5303(16) 0.6308(9) 0.5301(13) 0.050(5) Uani 1 1 d . . .
C12 C 0.5252(15) 0.6858(9) 0.4960(12) 0.048(5) Uani 1 1 d . . .
C13 C 0.5403(14) 0.7339(8) 0.5483(12) 0.043(4) Uani 1 1 d . . .
C14 C 0.5574(16) 0.7265(8) 0.6335(13) 0.049(5) Uani 1 1 d . . .
C15 C 0.5823(18) 0.6642(12) 0.7603(12) 0.070(7) Uani 1 1 d . . .
H15A H 0.5633 0.6267 0.7750 0.105 Uiso 1 1 calc R . .
H15B H 0.5414 0.6915 0.7845 0.105 Uiso 1 1 calc R . .
H15C H 0.6557 0.6704 0.7799 0.105 Uiso 1 1 calc R . .
C16 C 0.541(2) 0.5645(9) 0.6504(17) 0.083(8) Uani 1 1 d . . .
H16A H 0.6093 0.5479 0.6551 0.124 Uiso 1 1 calc R . .
H16B H 0.4912 0.5418 0.6146 0.124 Uiso 1 1 calc R . .
H16C H 0.5198 0.5664 0.7035 0.124 Uiso 1 1 calc R . .
C17 C 0.518(2) 0.5789(9) 0.4751(14) 0.068(7) Uani 1 1 d . . .
H17A H 0.4696 0.5870 0.4262 0.102 Uiso 1 1 calc R . .
H17B H 0.4928 0.5477 0.5035 0.102 Uiso 1 1 calc R . .
H17C H 0.5855 0.5692 0.4606 0.102 Uiso 1 1 calc R . .
C18 C 0.510(2) 0.6942(11) 0.4035(14) 0.076(8) Uani 1 1 d . . .
H18A H 0.5760 0.6889 0.3846 0.113 Uiso 1 1 calc R . .
H18B H 0.4847 0.7319 0.3903 0.113 Uiso 1 1 calc R . .
H18C H 0.4599 0.6672 0.3774 0.113 Uiso 1 1 calc R . .
C19 C 0.537(2) 0.7921(11) 0.5119(19) 0.090(9) Uani 1 1 d . . .
H19A H 0.5152 0.8188 0.5497 0.135 Uiso 1 1 calc R . .
H19B H 0.4879 0.7927 0.4617 0.135 Uiso 1 1 calc R . .
H19C H 0.6056 0.8022 0.5012 0.135 Uiso 1 1 calc R . .
C20 C 0.573(2) 0.7789(11) 0.6868(15) 0.076(7) Uani 1 1 d . . .
H20A H 0.6315 0.8003 0.6738 0.114 Uiso 1 1 calc R . .
H20B H 0.5866 0.7678 0.7434 0.114 Uiso 1 1 calc R . .
H20C H 0.5106 0.8018 0.6771 0.114 Uiso 1 1 calc R . .
C21 C 0.2273(13) 0.4111(7) 0.7580(11) 0.035(4) Uani 1 1 d . . .
C22 C 0.3208(13) 0.4271(7) 0.8027(13) 0.041(4) Uani 1 1 d . . .
C23 C 0.3342(14) 0.4289(7) 0.8913(13) 0.043(5) Uani 1 1 d . . .
C24 C 0.2469(18) 0.4171(7) 0.9305(11) 0.045(5) Uani 1 1 d . . .
C25 C 0.1493(15) 0.4038(8) 0.8846(12) 0.044(5) Uani 1 1 d . . .
C26 C 0.1392(14) 0.4001(6) 0.7983(11) 0.036(4) Uani 1 1 d . . .
C27 C 0.217(2) 0.4079(10) 0.6675(14) 0.067(7) Uani 1 1 d . . .
H27A H 0.2043 0.4452 0.6447 0.101 Uiso 1 1 calc R . .
H27B H 0.1591 0.3835 0.6466 0.101 Uiso 1 1 calc R . .
H27C H 0.2806 0.3929 0.6528 0.101 Uiso 1 1 calc R . .
C28 C 0.4135(16) 0.4431(10) 0.7636(17) 0.072(7) Uani 1 1 d . . .
H28A H 0.4555 0.4100 0.7585 0.107 Uiso 1 1 calc R . .
H28B H 0.4551 0.4708 0.7969 0.107 Uiso 1 1 calc R . .
H28C H 0.3896 0.4587 0.7102 0.107 Uiso 1 1 calc R . .
C29 C 0.439(2) 0.4415(11) 0.9391(19) 0.091(10) Uani 1 1 d . . .
H29A H 0.4402 0.4316 0.9955 0.136 Uiso 1 1 calc R . .
H29B H 0.4542 0.4813 0.9351 0.136 Uiso 1 1 calc R . .
H29C H 0.4919 0.4199 0.9176 0.136 Uiso 1 1 calc R . .
C30 C 0.251(2) 0.4181(10) 1.0240(15) 0.083(8) Uani 1 1 d . . .
H30A H 0.1951 0.4414 1.0373 0.125 Uiso 1 1 calc R . .
H30B H 0.3174 0.4333 1.0495 0.125 Uiso 1 1 calc R . .
H30C H 0.2433 0.3802 1.0434 0.125 Uiso 1 1 calc R . .
C31 C 0.051(2) 0.3916(10) 0.9230(15) 0.071(7) Uani 1 1 d . . .
H31A H 0.0270 0.3539 0.9086 0.106 Uiso 1 1 calc R . .
H31B H -0.0026 0.4184 0.9029 0.106 Uiso 1 1 calc R . .
H31C H 0.0685 0.3947 0.9815 0.106 Uiso 1 1 calc R . .
C32 C 0.0338(16) 0.3857(9) 0.7464(15) 0.062(6) Uani 1 1 d . . .
H32A H 0.0269 0.3452 0.7414 0.092 Uiso 1 1 calc R . .
H32B H 0.0304 0.4022 0.6930 0.092 Uiso 1 1 calc R . .
H32C H -0.0221 0.4005 0.7721 0.092 Uiso 1 1 calc R . .
P1 P 0.8924(5) 0.7333(3) 0.8659(4) 0.0602(15) Uani 1 1 d . . .
F1 F 0.9637(14) 0.6970(7) 0.9317(11) 0.113(7) Uani 1 1 d . . .
F2 F 0.9336(12) 0.7892(6) 0.9090(9) 0.081(4) Uani 1 1 d . . .
F3 F 0.8225(15) 0.7686(7) 0.7960(11) 0.113(6) Uani 1 1 d . . .
F4 F 0.8485(13) 0.6773(6) 0.8193(12) 0.104(6) Uani 1 1 d . . .
F5 F 0.7996(15) 0.7308(10) 0.9149(14) 0.139(8) Uani 1 1 d . . .
F6 F 0.9853(14) 0.7347(9) 0.8157(11) 0.114(6) Uani 1 1 d . . .
P2 P 0.2752(4) 0.5755(3) 0.2150(3) 0.0579(16) Uani 1 1 d . . .
F7 F 0.3613(13) 0.5775(11) 0.2879(10) 0.137(9) Uani 1 1 d . . .
F8 F 0.3353(14) 0.5224(9) 0.1890(15) 0.133(7) Uani 1 1 d . . .
F9 F 0.1919(14) 0.5658(13) 0.1391(10) 0.160(11) Uani 1 1 d . . .
F10 F 0.2171(16) 0.6280(10) 0.2389(17) 0.159(10) Uani 1 1 d . . .
F11 F 0.3419(12) 0.6124(8) 0.1619(12) 0.114(7) Uani 1 1 d . . .
F12 F 0.2057(14) 0.5390(10) 0.2620(13) 0.137(8) Uani 1 1 d . . .
C1S C 0.905(4) 0.7286(13) 0.614(4) 0.092(7) Uiso 0.50 1 d PD . .
H1SA H 0.8685 0.7632 0.6224 0.137 Uiso 0.50 1 calc PR . .
H1SB H 0.9414 0.7328 0.5686 0.137 Uiso 0.50 1 calc PR . .
H1SC H 0.9539 0.7200 0.6627 0.137 Uiso 0.50 1 calc PR . .
C2S C 0.824(3) 0.6800(15) 0.597(4) 0.092(7) Uiso 0.50 1 d PD . .
H2SA H 0.7901 0.6740 0.6444 0.110 Uiso 0.50 1 calc PR . .
H2SB H 0.7710 0.6899 0.5509 0.110 Uiso 0.50 1 calc PR . .
O1S O 0.876(3) 0.6303(11) 0.580(2) 0.092(7) Uiso 0.50 1 d PD . .
C3S C 0.810(2) 0.5831(15) 0.568(4) 0.092(7) Uiso 0.50 1 d PD . .
H3SA H 0.7544 0.5895 0.5217 0.110 Uiso 0.50 1 calc PR . .
H3SB H 0.7769 0.5773 0.6164 0.110 Uiso 0.50 1 calc PR . .
C4S C 0.874(4) 0.5303(12) 0.553(4) 0.092(7) Uiso 0.50 1 d PD . .
H4SA H 0.8266 0.4995 0.5349 0.137 Uiso 0.50 1 calc PR . .
H4SB H 0.9187 0.5198 0.6025 0.137 Uiso 0.50 1 calc PR . .
H4SC H 0.9156 0.5385 0.5112 0.137 Uiso 0.50 1 calc PR . .

loop_
_atom_site_aniso_label
_atom_site_aniso_U_11
_atom_site_aniso_U_22
_atom_site_aniso_U_33
_atom_site_aniso_U_23
_atom_site_aniso_U_13
_atom_site_aniso_U_12
Au1 0.0414(4) 0.0405(4) 0.0311(4) -0.0013(3) 0.0028(3) -0.0092(3)
Au2 0.0381(4) 0.0318(4) 0.0314(3) -0.0028(3) 0.0089(3) -0.0058(3)
Ru1 0.0407(8) 0.0356(8) 0.0286(7) 0.0026(6) 0.0062(6) -0.0057(6)
Ru2 0.0250(6) 0.0263(7) 0.0306(7) -0.0002(5) 0.0073(5) 0.0000(5)
S1 0.080(4) 0.083(4) 0.045(3) -0.028(3) 0.025(3) -0.051(3)
S2 0.053(3) 0.033(2) 0.037(2) 0.0029(19) 0.012(2) -0.001(2)
S3 0.063(4) 0.096(5) 0.047(3) 0.025(3) 0.005(3) 0.019(3)
S4 0.034(2) 0.034(2) 0.030(2) 0.0008(17) 0.0016(17) -0.0012(17)
S5 0.031(2) 0.032(2) 0.034(2) -0.0015(17) 0.0034(17) -0.0017(17)
S6 0.035(2) 0.032(2) 0.040(2) -0.0008(18) 0.0162(19) 0.0004(17)
C1 0.15(3) 0.27(5) 0.057(18) 0.08(3) -0.054(19) -0.16(4)
C2 0.10(2) 0.17(4) 0.07(2) -0.05(2) -0.063(18) 0.05(2)
C3 0.078(16) 0.029(11) 0.073(15) 0.000(10) 0.019(12) 0.021(10)
C4 0.072(16) 0.038(12) 0.093(18) 0.030(12) 0.027(13) 0.016(11)
C5 0.056(12) 0.031(11) 0.056(13) -0.008(9) -0.011(10) 0.014(9)
C6 0.032(10) 0.052(12) 0.073(14) -0.008(10) 0.024(10) 0.021(9)
C7 0.055(12) 0.039(11) 0.031(9) -0.013(8) 0.006(8) -0.015(9)
C8 0.062(12) 0.036(10) 0.033(10) -0.008(8) 0.016(9) -0.006(9)
C9 0.048(12) 0.078(16) 0.034(11) -0.009(10) 0.004(9) -0.001(10)
C10 0.041(11) 0.041(12) 0.059(13) 0.002(9) 0.002(9) 0.006(8)
C11 0.048(12) 0.052(13) 0.050(12) -0.002(10) 0.008(9) 0.004(9)
C12 0.046(11) 0.056(13) 0.045(11) -0.006(9) 0.012(9) -0.021(9)
C13 0.037(10) 0.041(11) 0.053(12) 0.003(9) 0.009(9) -0.013(8)
C14 0.050(12) 0.042(12) 0.062(13) -0.020(10) 0.027(10) -0.011(9)
C15 0.053(14) 0.13(2) 0.028(11) 0.016(12) -0.003(9) -0.012(13)
C16 0.12(2) 0.035(13) 0.10(2) 0.018(13) 0.020(17) 0.012(13)
C17 0.095(19) 0.046(13) 0.064(15) -0.017(11) 0.015(13) -0.006(12)
C18 0.10(2) 0.077(18) 0.059(15) 0.006(13) 0.041(14) -0.003(15)
C19 0.09(2) 0.062(17) 0.11(2) 0.018(16) 0.009(18) -0.026(15)
C20 0.086(18) 0.071(17) 0.066(16) -0.015(13) -0.003(13) -0.032(14)
C21 0.026(9) 0.032(9) 0.046(10) -0.004(8) 0.003(7) -0.003(7)
C22 0.031(9) 0.027(9) 0.068(13) -0.001(9) 0.017(9) 0.005(7)
C23 0.043(10) 0.012(8) 0.066(13) 0.002(8) -0.011(9) -0.004(7)
C24 0.086(15) 0.009(8) 0.035(10) 0.002(7) 0.000(10) -0.003(8)
C25 0.049(11) 0.037(11) 0.050(12) 0.010(9) 0.023(9) 0.005(8)
C26 0.042(10) 0.010(8) 0.057(11) -0.007(7) 0.015(8) -0.007(7)
C27 0.081(17) 0.062(15) 0.064(15) -0.020(12) 0.025(13) -0.003(12)
C28 0.038(12) 0.069(16) 0.11(2) -0.015(15) 0.022(13) -0.014(11)
C29 0.073(18) 0.055(16) 0.13(3) 0.008(16) -0.036(17) 0.004(13)
C30 0.14(3) 0.043(14) 0.067(17) 0.008(12) 0.008(16) -0.010(15)
C31 0.092(18) 0.051(14) 0.082(17) 0.009(12) 0.055(15) -0.022(13)
C32 0.039(12) 0.049(13) 0.092(18) -0.013(12) -0.001(11) -0.009(9)
P1 0.058(4) 0.046(3) 0.072(4) 0.009(3) -0.007(3) -0.002(3)
F1 0.114(13) 0.097(13) 0.104(13) 0.049(10) -0.060(10) -0.020(10)
F2 0.094(11) 0.065(9) 0.079(10) -0.001(8) -0.005(8) -0.013(8)
F3 0.138(16) 0.069(11) 0.110(14) 0.008(9) -0.048(11) 0.018(10)
F4 0.090(11) 0.053(9) 0.161(17) -0.028(10) -0.005(11) -0.018(8)
F5 0.095(14) 0.16(2) 0.17(2) -0.041(16) 0.072(14) -0.031(13)
F6 0.094(13) 0.136(17) 0.116(14) -0.025(12) 0.033(11) -0.015(11)
P2 0.031(3) 0.101(5) 0.042(3) 0.004(3) 0.004(2) 0.004(3)
F7 0.070(11) 0.27(3) 0.061(10) -0.003(13) -0.007(8) 0.002(14)
F8 0.081(12) 0.127(17) 0.19(2) -0.021(15) 0.023(13) 0.017(11)
F9 0.076(12) 0.34(4) 0.055(10) 0.001(15) -0.021(8) 0.003(16)
F10 0.099(14) 0.139(19) 0.26(3) -0.065(19) 0.082(17) 0.001(13)
F11 0.072(10) 0.119(14) 0.160(17) 0.057(13) 0.053(11) 0.012(9)
F12 0.083(12) 0.18(2) 0.153(18) 0.054(16) 0.040(12) -0.038(13)
